data_2243396
loop_
_publ_author_name
'Zaleski, Curtis M.'
'Zeller, Matthias'

_publ_section_title
;
 Synthesis and crystal structure of two manganese-based 12-metallacrown-4
 complexes: Na~2~(3-chlorobenzoate)~2~[12-MC~Mn(III)N(shi)~-4](DMF)~6~ and
 MnNa(3-chlorobenzoate)~3~[12-MC~Mn(III)N(shi)~-4](DMF)(H~2~O)~4~&#x00B7;4DMF&#x00B7;0.72H~2~O
;
_journal_issue 6
_journal_name_full 'Acta Crystallographica Section E'
_journal_page_first 848
_journal_page_last 856
_journal_paper_doi 10.1107/S2056989020006362
_journal_volume 76
_journal_year 2020
_chemical_absolute_configuration ad
_chemical_formula_iupac
;
[Mn5 Na (C7 H4 Cl1 O2)3 (C7 H4 N1 O3)4 (C3 H7 N1 O1) (H2 O1)4],
4C3 H7 N O, 0.718H2 O
;
_chemical_formula_moiety 'C52 H43 Cl3 Mn5 N5 Na O23, 4(C3 H7 N O), 0.718(H2 O)'
_chemical_formula_sum 'C64 H72.44 Cl3 Mn5 N9 Na O27.72'
_chemical_formula_weight 1815.30
_chemical_name_systematic
;Tetra-\m-aqua-tris(\m-3-chlorobenzoato)(dimethylformamide)tetrakis(\m~4~-<i>N</i>,2-dioxidobenzene-1-carboximidato)pentamanganese(III)sodium(I)
dimethylformamide tetraolvate 0.72-hydrate
;
_space_group_crystal_system monoclinic
_space_group_IT_number 7
_space_group_name_Hall 'P -2yac'
_space_group_name_H-M_alt 'P 1 n 1'
_atom_sites_solution_hydrogens mixed
_atom_sites_solution_primary direct
_atom_sites_solution_secondary difmap
_audit_creation_method SHELXL-2018/3
_cell_angle_alpha 90
_cell_angle_beta 94.235(2)
_cell_angle_gamma 90
_cell_formula_units_Z 2
_cell_length_a 14.1955(9)
_cell_length_b 16.3349(11)
_cell_length_c 16.6144(10)
_cell_measurement_reflns_used 9812
_cell_measurement_temperature 150(2)
_cell_measurement_theta_max 33.1841
_cell_measurement_theta_min 2.7569
_cell_volume 3842.1(4)
_computing_cell_refinement
;
SAINT (Bruker, 2018)
;
_computing_data_collection
;
APEX3 (Bruker, 2018)
;
_computing_data_reduction
;
SAINT (Bruker, 2018)
;
_computing_molecular_graphics
;
Mercury (Macrae <i>et al.</i>,  2020)
;
_computing_publication_material
;
publCIF (Westrip, 2010)
;
_computing_structure_refinement
;
<i>SHELXL2018/3</i> (Sheldrick, 2015),
<i>shelXle</i>  (H\"ubschle <i>et al.</i>,  2011)
;
_computing_structure_solution
;
SHELXS97 (Sheldrick, 2008)
;
_diffrn_ambient_temperature 150(2)
_diffrn_detector_area_resol_mean 10.4167
_diffrn_measured_fraction_theta_full 0.999
_diffrn_measured_fraction_theta_max 0.997
_diffrn_measurement_device_type 'Bruker AXS D8 Quest CMOS diffractometer'
_diffrn_measurement_method 'omega and phi scans'
_diffrn_radiation_monochromator 'Triumph curved graphite crystal'
_diffrn_radiation_type MoK\a
_diffrn_radiation_wavelength 0.71073
_diffrn_reflns_av_R_equivalents 0.0375
_diffrn_reflns_av_unetI/netI 0.0370
_diffrn_reflns_limit_h_max 21
_diffrn_reflns_limit_h_min -21
_diffrn_reflns_limit_k_max 25
_diffrn_reflns_limit_k_min -24
_diffrn_reflns_limit_l_max 25
_diffrn_reflns_limit_l_min -25
_diffrn_reflns_number 118654
_diffrn_reflns_theta_full 25.242
_diffrn_reflns_theta_max 33.249
_diffrn_reflns_theta_min 2.323
_diffrn_source 'fine focus sealed tube X-ray source'
_diffrn_source_current '30 mA'
_diffrn_source_voltage '50 kV'
_exptl_absorpt_coefficient_mu 0.995
_exptl_absorpt_correction_T_max 0.7465
_exptl_absorpt_correction_T_min 0.6358
_exptl_absorpt_correction_type multi-scan
_exptl_absorpt_process_details
;
(SADABS; Krause <i>et al.</i>,  2015)
;
_exptl_crystal_colour brown
_exptl_crystal_density_diffrn 1.569
_exptl_crystal_description plate
_exptl_crystal_F_000 1856
_exptl_crystal_size_max 0.450
_exptl_crystal_size_mid 0.230
_exptl_crystal_size_min 0.090
_refine_diff_density_max 0.818
_refine_diff_density_min -0.691
_refine_ls_abs_structure_details
;
Flack <i>x</i> determined using 10010 quotients
[(<i>I</i>^+^)-(<i>I</i>^-^)]/[(<i>I</i>^+^)+(<i>I</i>^-^)]
(Parsons <i>et al.</i>,  2013)
;
_refine_ls_abs_structure_Flack 0.000(2)
_refine_ls_extinction_method none
_refine_ls_goodness_of_fit_ref 1.027
_refine_ls_hydrogen_treatment mixed
_refine_ls_matrix_type full
_refine_ls_number_parameters 1079
_refine_ls_number_reflns 27291
_refine_ls_number_restraints 143
_refine_ls_restrained_S_all 1.028
_refine_ls_R_factor_all 0.0429
_refine_ls_R_factor_gt 0.0342
_refine_ls_shift/su_max 0.001
_refine_ls_shift/su_mean 0.000
_refine_ls_structure_factor_coef Fsqd
_refine_ls_weighting_details 'w=1/[\s^2^(Fo^2^)+(0.0522P)^2^+0.9214P] where P=(Fo^2^+2Fc^2^)/3'
_refine_ls_weighting_scheme calc
_refine_ls_wR_factor_gt 0.0863
_refine_ls_wR_factor_ref 0.0913
_reflns_number_gt 24179
_reflns_number_total 27291
_reflns_threshold_expression 'I > 2\s(I)'
_cod_data_source_file mw2160sup1.cif
_cod_data_source_block 2
_cod_original_sg_symbol_H-M 'P n'
_cod_database_code 2243396
_shelx_space_group_comment
;
The symmetry employed for this shelxl refinement is uniquely defined
by the following loop, which should always be used as a source of
symmetry information in preference to the above space-group names.
They are only intended as comments.
;
_shelx_estimated_absorpt_t_min 0.663
_shelx_estimated_absorpt_t_max 0.916

loop_
_space_group_symop_operation_xyz
'x, y, z'
'x+1/2, -y, z+1/2'

loop_
_atom_site_type_symbol
_atom_site_label
_atom_site_fract_x
_atom_site_fract_y
_atom_site_fract_z
_atom_site_U_iso_or_equiv
_atom_site_adp_type
_atom_site_calc_flag
_atom_site_occupancy
_atom_site_disorder_assembly
_atom_site_disorder_group
Mn Mn1 0.94848(3) 0.74796(2) 0.12192(2) 0.01712(7) Uani d 1 . .
Mn Mn2 0.88182(3) 0.55381(2) 0.20529(2) 0.01784(7) Uani d 1 . .
Mn Mn3 0.84120(3) 0.80306(2) 0.32631(2) 0.02092(8) Uani d 1 . .
Mn Mn4 0.79257(3) 0.92045(2) 0.07682(2) 0.01758(7) Uani d 1 . .
Mn Mn5 0.80131(3) 0.66570(2) -0.04269(2) 0.01977(7) Uani d 1 . .
Cl Cl1 1.43537(7) 0.72511(8) 0.22049(9) 0.0627(3) Uani d 1 . .
Cl Cl2 1.36255(7) 0.88134(7) 0.04017(8) 0.0566(3) Uani d 1 . .
Cl Cl3 1.37297(7) 0.65953(6) 0.00448(8) 0.0499(2) Uani d 1 . .
Na Na1 0.72158(8) 0.72202(7) 0.14880(7) 0.0237(2) Uani d 1 . .
O O1 0.87675(13) 0.66896(10) 0.22245(10) 0.0181(3) Uani d 1 . .
O O2 0.87704(14) 0.55137(12) 0.32112(11) 0.0224(3) Uani d 1 . .
O O3 0.82492(18) 0.77918(14) 0.43375(12) 0.0327(5) Uani d 1 . .
O O4 0.85092(14) 0.82488(11) 0.21559(11) 0.0221(4) Uani d 1 . .
O O5 0.79567(16) 0.91481(12) 0.32656(11) 0.0263(4) Uani d 1 . .
O O6 0.74502(16) 1.02397(12) 0.09454(11) 0.0259(4) Uani d 1 . .
O O7 0.82177(13) 0.80836(11) 0.05780(10) 0.0174(3) Uani d 1 . .
O O8 0.75439(13) 0.91719(11) -0.03804(11) 0.0197(3) Uani d 1 . .
O O9 0.73472(17) 0.67929(12) -0.14280(12) 0.0279(4) Uani d 1 . .
O O10 0.85109(13) 0.65224(11) 0.06581(10) 0.0188(3) Uani d 1 . .
O O11 0.80267(15) 0.54635(11) -0.03933(12) 0.0239(4) Uani d 1 . .
O O12 0.87122(16) 0.44136(11) 0.19019(12) 0.0256(4) Uani d 1 . .
O O13 1.06930(15) 0.68575(14) 0.17489(15) 0.0333(5) Uani d 1 . .
O O14 1.03540(14) 0.55599(13) 0.20912(13) 0.0266(4) Uani d 1 . .
O O15 1.01555(14) 0.86423(12) 0.12682(12) 0.0250(4) Uani d 1 . .
O O16 0.93343(15) 0.96135(13) 0.05707(13) 0.0286(4) Uani d 1 . .
O O17 1.01332(17) 0.73627(14) 0.00900(13) 0.0314(4) Uani d 1 . .
O O18 0.93645(17) 0.66595(14) -0.09162(13) 0.0304(4) Uani d 1 . .
O O19 0.70789(16) 0.57678(14) 0.19746(13) 0.0282(4) Uani d 1 . .
H H19A 0.686(3) 0.571(3) 0.2404(19) 0.042 Uiso d 1 . .
H H19B 0.672(3) 0.551(3) 0.165(2) 0.042 Uiso d 1 . .
O O20 0.68174(15) 0.76328(14) 0.28274(13) 0.0281(4) Uani d 1 . .
H H20A 0.665(3) 0.725(2) 0.310(3) 0.042 Uiso d 1 . .
H H20B 0.645(3) 0.804(2) 0.289(3) 0.042 Uiso d 1 . .
O O21 0.63857(15) 0.85442(15) 0.10221(13) 0.0299(4) Uani d 1 . .
H H21A 0.602(3) 0.850(3) 0.061(2) 0.045 Uiso d 1 . .
H H21B 0.599(3) 0.882(3) 0.127(3) 0.045 Uiso d 1 . .
O O22 0.65301(15) 0.66842(13) 0.02323(14) 0.0281(4) Uani d 1 . .
H H22A 0.615(3) 0.699(3) -0.004(3) 0.042 Uiso d 1 . .
H H22B 0.626(3) 0.6235(19) 0.028(3) 0.042 Uiso d 1 . .
O O23 0.98758(19) 0.84110(16) 0.36432(15) 0.0389(5) Uani d 1 . .
O O24 0.63713(17) 0.61014(15) 0.34356(13) 0.0329(4) Uani d 1 . .
O O25 0.56256(19) 0.89325(19) 0.24735(16) 0.0446(6) Uani d 1 . .
O O26 0.54987(17) 0.79780(16) -0.03879(16) 0.0369(5) Uani d 1 . .
O O28 0.5391(3) 0.6059(3) -0.1628(3) 0.0623(14) Uani d 0.718(6) . .
H H28A 0.497(5) 0.6239(18) -0.127(4) 0.093 Uiso d 0.718(6) . .
H H28B 0.598(3) 0.624(6) -0.148(5) 0.093 Uiso d 0.718(6) . .
N N1 0.87138(15) 0.68908(13) 0.30410(12) 0.0173(3) Uani d 1 . .
N N2 0.81668(16) 0.90282(13) 0.19300(12) 0.0195(4) Uani d 1 . .
N N3 0.79729(15) 0.78406(12) -0.02184(11) 0.0163(3) Uani d 1 . .
N N4 0.86362(15) 0.57017(12) 0.08839(12) 0.0174(3) Uani d 1 . .
N N5 1.1422(2) 0.86518(17) 0.34591(17) 0.0360(6) Uani d 1 . .
N N6 0.61309(18) 0.59868(17) 0.47635(15) 0.0290(5) Uani d 1 . .
N N7 0.4892(3) 1.0103(3) 0.2817(2) 0.0583(11) Uani d 1 . .
N N8 0.4921(2) 0.86435(19) -0.1525(2) 0.0380(6) Uani d 1 . .
C C1 0.86952(16) 0.62440(15) 0.35126(14) 0.0187(4) Uani d 1 . .
C C2 0.86233(18) 0.63451(17) 0.43869(14) 0.0210(4) Uani d 1 . .
C C3 0.8751(2) 0.56420(18) 0.48703(16) 0.0261(5) Uani d 1 . .
H H3 0.884687 0.512773 0.462218 0.031 Uiso calc 1 . .
C C4 0.8740(2) 0.5686(2) 0.57046(17) 0.0321(6) Uani d 1 . .
H H4 0.882371 0.520732 0.602696 0.038 Uiso calc 1 . .
C C5 0.8604(2) 0.6443(2) 0.60579(17) 0.0358(7) Uani d 1 . .
H H5 0.861196 0.648234 0.662886 0.043 Uiso calc 1 . .
C C6 0.8456(2) 0.7142(2) 0.55925(16) 0.0332(6) Uani d 1 . .
H H6 0.835577 0.765191 0.584798 0.040 Uiso calc 1 . .
C C7 0.8454(2) 0.71057(18) 0.47441(15) 0.0248(5) Uani d 1 . .
C C8 0.78751(19) 0.94529(15) 0.25412(15) 0.0213(4) Uani d 1 . .
C C9 0.7475(2) 1.02746(16) 0.24081(15) 0.0231(5) Uani d 1 . .
C C10 0.7290(3) 1.07315(19) 0.30896(18) 0.0354(7) Uani d 1 . .
H H10 0.740587 1.049507 0.360992 0.042 Uiso calc 1 . .
C C11 0.6941(4) 1.1521(2) 0.3022(2) 0.0518(11) Uani d 1 . .
H H11 0.682379 1.182691 0.349058 0.062 Uiso calc 1 . .
C C12 0.6762(3) 1.1862(2) 0.2253(2) 0.0452(9) Uani d 1 . .
H H12 0.652336 1.240365 0.219919 0.054 Uiso calc 1 . .
C C13 0.6930(2) 1.14180(17) 0.15718(17) 0.0305(6) Uani d 1 . .
H H13 0.679519 1.165580 0.105426 0.037 Uiso calc 1 . .
C C14 0.7298(2) 1.06154(15) 0.16324(15) 0.0217(4) Uani d 1 . .
C C15 0.76197(17) 0.84357(14) -0.06743(13) 0.0163(4) Uani d 1 . .
C C16 0.73348(17) 0.82784(15) -0.15250(14) 0.0188(4) Uani d 1 . .
C C17 0.7173(2) 0.89589(17) -0.20221(16) 0.0266(5) Uani d 1 . .
H H17 0.723889 0.949159 -0.179553 0.032 Uiso calc 1 . .
C C18 0.6918(3) 0.8877(2) -0.28359(18) 0.0364(7) Uani d 1 . .
H H18 0.683475 0.934520 -0.317235 0.044 Uiso calc 1 . .
C C19 0.6785(3) 0.8092(2) -0.31541(18) 0.0370(7) Uani d 1 . .
H H19 0.658535 0.802855 -0.370895 0.044 Uiso calc 1 . .
C C20 0.6938(2) 0.74110(18) -0.26811(16) 0.0278(5) Uani d 1 . .
H H20 0.684501 0.688270 -0.291265 0.033 Uiso calc 1 . .
C C21 0.72295(18) 0.74846(15) -0.18567(14) 0.0197(4) Uani d 1 . .
C C22 0.83631(17) 0.51901(15) 0.03055(15) 0.0190(4) Uani d 1 . .
C C23 0.84626(17) 0.43050(14) 0.04471(15) 0.0197(4) Uani d 1 . .
C C24 0.8402(2) 0.37860(16) -0.02240(17) 0.0245(5) Uani d 1 . .
H H24 0.829900 0.401564 -0.074839 0.029 Uiso calc 1 . .
C C25 0.8490(2) 0.29459(17) -0.0142(2) 0.0306(6) Uani d 1 . .
H H25 0.844732 0.260176 -0.060464 0.037 Uiso calc 1 . .
C C26 0.8642(2) 0.26108(17) 0.0632(2) 0.0319(6) Uani d 1 . .
H H26 0.869740 0.203475 0.069847 0.038 Uiso calc 1 . .
C C27 0.8711(2) 0.31183(17) 0.13012(19) 0.0297(6) Uani d 1 . .
H H27 0.881245 0.288262 0.182318 0.036 Uiso calc 1 . .
C C28 0.86365(18) 0.39730(15) 0.12278(16) 0.0208(4) Uani d 1 . .
C C29 1.09125(18) 0.61447(17) 0.19911(16) 0.0231(5) Uani d 1 . .
C C30 1.19483(18) 0.59768(17) 0.21915(16) 0.0232(5) Uani d 1 . .
C C31 1.2604(2) 0.66010(19) 0.20837(19) 0.0291(5) Uani d 1 . .
H H31 1.240250 0.711423 0.186383 0.035 Uiso calc 1 . .
C C32 1.3555(2) 0.6458(2) 0.2304(2) 0.0343(6) Uani d 1 . .
C C33 1.3867(2) 0.5711(2) 0.26120(19) 0.0326(6) Uani d 1 . .
H H33 1.452044 0.562114 0.275118 0.039 Uiso calc 1 . .
C C34 1.3216(2) 0.5096(2) 0.27153(18) 0.0296(6) Uani d 1 . .
H H34 1.342280 0.458220 0.292975 0.036 Uiso calc 1 . .
C C35 1.2258(2) 0.52263(18) 0.25067(17) 0.0256(5) Uani d 1 . .
H H35 1.181605 0.480122 0.257983 0.031 Uiso calc 1 . .
C C36 1.00847(19) 0.92630(16) 0.08202(16) 0.0229(5) Uani d 1 . .
C C37 1.09942(19) 0.96143(16) 0.05575(15) 0.0228(5) Uani d 1 . .
C C38 1.1799(2) 0.91298(18) 0.06101(17) 0.0275(5) Uani d 1 . .
H H38 1.177235 0.858381 0.080410 0.033 Uiso calc 1 . .
C C39 1.2644(2) 0.9450(2) 0.0377(2) 0.0318(6) Uani d 1 . .
C C40 1.2704(2) 1.0247(2) 0.01019(18) 0.0318(6) Uani d 1 . .
H H40 1.328891 1.046305 -0.004390 0.038 Uiso calc 1 . .
C C41 1.1894(2) 1.07257(18) 0.00434(17) 0.0291(6) Uani d 1 . .
H H41 1.192473 1.127102 -0.015157 0.035 Uiso calc 1 . .
C C42 1.1037(2) 1.04164(17) 0.02669(16) 0.0255(5) Uani d 1 . .
H H42 1.048582 1.074773 0.022236 0.031 Uiso calc 1 . .
C C43 1.0099(2) 0.69213(16) -0.05311(17) 0.0267(5) Uani d 1 . .
C C44 1.1038(2) 0.66875(17) -0.08435(17) 0.0273(5) Uani d 1 . .
C C45 1.1853(2) 0.67586(18) -0.0333(2) 0.0311(6) Uani d 1 . .
H H45 1.182075 0.696497 0.019891 0.037 Uiso calc 1 . .
C C46 1.2717(2) 0.65257(19) -0.0605(2) 0.0353(7) Uani d 1 . .
C C47 1.2781(3) 0.6242(2) -0.1388(2) 0.0407(8) Uani d 1 . .
H H47 1.337575 0.609879 -0.157422 0.049 Uiso calc 1 . .
C C48 1.1958(3) 0.6172(2) -0.1893(2) 0.0375(7) Uani d 1 . .
H H48 1.199314 0.597953 -0.242982 0.045 Uiso calc 1 . .
C C49 1.1085(3) 0.63816(18) -0.16235(18) 0.0318(6) Uani d 1 . .
H H49 1.052487 0.631654 -0.196770 0.038 Uiso calc 1 . .
C C50 1.0534(3) 0.8454(2) 0.3205(2) 0.0372(7) Uani d 1 . .
H H50 1.040451 0.833992 0.264771 0.045 Uiso calc 1 . .
C C51 1.1663(3) 0.8825(2) 0.4306(2) 0.0439(8) Uani d 1 . .
H H51A 1.197463 0.936011 0.435834 0.066 Uiso calc 1 . .
H H51B 1.209159 0.840091 0.453451 0.066 Uiso calc 1 . .
H H51C 1.108709 0.883197 0.459604 0.066 Uiso calc 1 . .
C C52 1.2180(3) 0.8640(3) 0.2919(3) 0.0493(9) Uani d 1 . .
H H52A 1.194479 0.841259 0.239647 0.074 Uiso calc 1 . .
H H52B 1.269913 0.829932 0.315277 0.074 Uiso calc 1 . .
H H52C 1.240804 0.919863 0.284372 0.074 Uiso calc 1 . .
C C53 0.6344(2) 0.56990(19) 0.40588(18) 0.0287(5) Uani d 1 . .
H H53 0.648914 0.513254 0.402979 0.034 Uiso calc 1 . .
C C54 0.5930(3) 0.6854(3) 0.4853(3) 0.0496(10) Uani d 1 . .
H H54A 0.652425 0.715561 0.495198 0.074 Uiso calc 1 . .
H H54B 0.553887 0.693345 0.530827 0.074 Uiso calc 1 . .
H H54C 0.559159 0.705839 0.435730 0.074 Uiso calc 1 . .
C C55 0.6146(3) 0.5472(3) 0.5480(2) 0.0473(9) Uani d 1 . .
H H55A 0.630461 0.490895 0.533684 0.071 Uiso calc 1 . .
H H55B 0.552273 0.548074 0.569726 0.071 Uiso calc 1 . .
H H55C 0.662057 0.567908 0.588780 0.071 Uiso calc 1 . .
C C56 0.5413(3) 0.9439(3) 0.2970(3) 0.0561(12) Uani d 1 . .
H H56 0.564073 0.934855 0.351475 0.067 Uiso calc 1 . .
C C57 0.4582(5) 1.0323(4) 0.1996(3) 0.0798(19) Uani d 1 . .
H H57A 0.485907 0.994340 0.162163 0.120 Uiso calc 1 . .
H H57B 0.478695 1.088213 0.188577 0.120 Uiso calc 1 . .
H H57C 0.389196 1.029137 0.192349 0.120 Uiso calc 1 . .
C C58 0.4721(4) 1.0682(5) 0.3470(4) 0.086(2) Uani d 1 . .
H H58A 0.492393 1.123106 0.332017 0.129 Uiso calc 1 . .
H H58B 0.507917 1.050939 0.396783 0.129 Uiso calc 1 . .
H H58C 0.404530 1.069058 0.355617 0.129 Uiso calc 1 . .
C C59 0.5163(2) 0.7986(2) -0.1100(2) 0.0371(7) Uani d 1 . .
H H59 0.507364 0.747153 -0.136144 0.045 Uiso calc 1 . .
C C60 0.5023(3) 0.9463(2) -0.1198(3) 0.0470(9) Uani d 1 . .
H H60A 0.546487 0.977347 -0.150636 0.071 Uiso calc 1 . .
H H60B 0.526599 0.943363 -0.063153 0.071 Uiso calc 1 . .
H H60C 0.440667 0.973627 -0.123632 0.071 Uiso calc 1 . .
C C61 0.4571(4) 0.8571(3) -0.2372(3) 0.0595(12) Uani d 1 . .
H H61A 0.484238 0.900789 -0.268536 0.089 Uiso calc 1 . .
H H61B 0.388059 0.861744 -0.241617 0.089 Uiso calc 1 . .
H H61C 0.475446 0.803758 -0.258093 0.089 Uiso calc 1 . .
O O27 0.6052(6) 0.5130(3) 0.0592(4) 0.0320(11) Uani d 0.718(6) A 1
C C62 0.6006(3) 0.4733(3) -0.0046(3) 0.0298(8) Uani d 0.718(6) A 1
H H62 0.594657 0.502532 -0.054164 0.036 Uiso calc 0.718(6) A 1
N N9 0.6034(3) 0.3918(2) -0.0072(2) 0.0237(7) Uani d 0.718(6) A 1
C C63 0.6113(4) 0.3432(3) 0.0650(3) 0.0378(10) Uani d 0.718(6) A 1
H H63A 0.566156 0.297783 0.059700 0.057 Uiso calc 0.718(6) A 1
H H63B 0.597531 0.377271 0.111236 0.057 Uiso calc 0.718(6) A 1
H H63C 0.675588 0.321378 0.073329 0.057 Uiso calc 0.718(6) A 1
C C64 0.6022(12) 0.3530(7) -0.0877(6) 0.045(3) Uani d 0.718(6) A 1
H H64A 0.594719 0.395288 -0.129559 0.067 Uiso calc 0.718(6) A 1
H H64B 0.549386 0.314372 -0.094251 0.067 Uiso calc 0.718(6) A 1
H H64C 0.661727 0.323691 -0.092731 0.067 Uiso calc 0.718(6) A 1
O O27B 0.616(2) 0.5054(13) 0.0773(14) 0.061(6) Uani d 0.282(6) A 2
C C62B 0.6184(8) 0.4417(9) 0.0424(8) 0.041(2) Uani d 0.282(6) A 2
H H62B 0.635682 0.396191 0.075905 0.049 Uiso calc 0.282(6) A 2
N N9B 0.6016(8) 0.4235(9) -0.0353(8) 0.047(3) Uani d 0.282(6) A 2
C C63B 0.5828(10) 0.4949(11) -0.0902(9) 0.057(4) Uani d 0.282(6) A 2
H H63D 0.642836 0.517217 -0.105915 0.085 Uiso calc 0.282(6) A 2
H H63E 0.548678 0.537152 -0.062287 0.085 Uiso calc 0.282(6) A 2
H H63F 0.544488 0.477096 -0.138570 0.085 Uiso calc 0.282(6) A 2
C C64B 0.599(2) 0.3423(13) -0.0723(17) 0.035(5) Uani d 0.282(6) A 2
H H64D 0.557796 0.343515 -0.122357 0.052 Uiso calc 0.282(6) A 2
H H64E 0.574243 0.302599 -0.034928 0.052 Uiso calc 0.282(6) A 2
H H64F 0.662842 0.326207 -0.084474 0.052 Uiso calc 0.282(6) A 2

loop_
_atom_site_aniso_label
_atom_site_aniso_U_11
_atom_site_aniso_U_22
_atom_site_aniso_U_33
_atom_site_aniso_U_12
_atom_site_aniso_U_13
_atom_site_aniso_U_23
Mn1 0.02092(15) 0.01406(15) 0.01640(14) 0.00043(12) 0.00155(11) 0.00134(12)
Mn2 0.02549(16) 0.01237(15) 0.01608(15) 0.00079(12) 0.00443(12) 0.00244(12)
Mn3 0.03305(19) 0.01683(16) 0.01285(14) 0.00786(14) 0.00139(13) 0.00027(12)
Mn4 0.02744(17) 0.01202(15) 0.01300(14) 0.00354(13) -0.00050(12) -0.00084(11)
Mn5 0.03203(19) 0.01313(15) 0.01381(14) 0.00237(13) -0.00060(13) -0.00134(12)
Cl1 0.0331(4) 0.0563(6) 0.0964(9) -0.0184(4) -0.0115(5) 0.0191(6)
Cl2 0.0388(4) 0.0540(6) 0.0789(8) 0.0107(4) 0.0175(5) 0.0049(5)
Cl3 0.0371(4) 0.0388(5) 0.0747(7) -0.0005(3) 0.0096(4) -0.0113(4)
Na1 0.0287(5) 0.0207(5) 0.0222(5) 0.0017(4) 0.0046(4) 0.0016(4)
O1 0.0289(8) 0.0132(7) 0.0126(7) 0.0023(6) 0.0039(6) -0.0002(5)
O2 0.0317(9) 0.0178(8) 0.0180(8) 0.0020(7) 0.0046(7) 0.0030(6)
O3 0.0571(14) 0.0270(10) 0.0143(8) 0.0167(10) 0.0049(8) 0.0022(7)
O4 0.0367(10) 0.0145(8) 0.0152(7) 0.0095(7) 0.0035(7) 0.0020(6)
O5 0.0431(11) 0.0203(9) 0.0152(8) 0.0099(8) 0.0007(7) -0.0009(6)
O6 0.0463(11) 0.0153(8) 0.0157(8) 0.0106(8) -0.0002(7) -0.0002(6)
O7 0.0257(8) 0.0144(7) 0.0118(6) 0.0013(6) -0.0005(6) -0.0025(5)
O8 0.0293(9) 0.0135(7) 0.0159(7) 0.0018(6) -0.0009(6) -0.0003(6)
O9 0.0475(12) 0.0165(8) 0.0183(8) 0.0005(8) -0.0062(8) -0.0019(7)
O10 0.0296(8) 0.0117(7) 0.0149(7) 0.0012(6) 0.0012(6) 0.0013(6)
O11 0.0376(10) 0.0144(8) 0.0193(8) 0.0025(7) -0.0003(7) -0.0017(6)
O12 0.0425(11) 0.0133(8) 0.0218(9) -0.0002(7) 0.0077(8) 0.0034(6)
O13 0.0239(9) 0.0294(11) 0.0461(13) 0.0035(8) -0.0003(9) 0.0146(9)
O14 0.0233(9) 0.0235(9) 0.0331(10) 0.0012(7) 0.0031(7) -0.0009(8)
O15 0.0310(9) 0.0206(9) 0.0230(9) -0.0066(7) -0.0004(7) 0.0021(7)
O16 0.0293(9) 0.0240(10) 0.0323(10) -0.0050(7) 0.0006(8) 0.0030(8)
O17 0.0374(11) 0.0285(10) 0.0305(10) -0.0010(8) 0.0170(9) -0.0079(8)
O18 0.0393(11) 0.0305(11) 0.0226(9) 0.0025(8) 0.0097(8) -0.0028(8)
O19 0.0326(10) 0.0308(11) 0.0220(9) -0.0035(8) 0.0083(8) 0.0001(8)
O20 0.0267(9) 0.0295(10) 0.0286(10) 0.0059(8) 0.0052(7) 0.0044(8)
O21 0.0283(10) 0.0340(11) 0.0275(10) 0.0060(8) 0.0022(8) -0.0021(8)
O22 0.0306(10) 0.0203(9) 0.0334(10) -0.0040(7) 0.0025(8) 0.0017(8)
O23 0.0461(13) 0.0329(12) 0.0356(12) -0.0029(10) -0.0113(10) -0.0017(9)
O24 0.0390(11) 0.0357(12) 0.0248(9) -0.0002(9) 0.0075(8) 0.0008(8)
O25 0.0397(13) 0.0560(17) 0.0387(13) 0.0115(11) 0.0076(10) 0.0007(12)
O26 0.0323(11) 0.0356(12) 0.0420(13) -0.0004(9) -0.0024(9) 0.0028(10)
O28 0.047(2) 0.061(3) 0.081(3) -0.008(2) 0.015(2) -0.015(2)
N1 0.0230(9) 0.0170(9) 0.0120(8) 0.0031(7) 0.0019(7) 0.0005(7)
N2 0.0312(10) 0.0126(8) 0.0145(8) 0.0060(7) 0.0009(7) 0.0001(7)
N3 0.0245(9) 0.0141(8) 0.0103(7) 0.0009(7) 0.0006(6) -0.0010(6)
N4 0.0235(9) 0.0118(8) 0.0171(8) 0.0011(6) 0.0035(7) 0.0019(7)
N5 0.0488(15) 0.0284(13) 0.0294(12) 0.0025(11) -0.0073(11) -0.0042(10)
N6 0.0276(11) 0.0357(13) 0.0244(11) -0.0027(9) 0.0074(9) -0.0019(9)
N7 0.0481(18) 0.080(3) 0.0462(19) 0.0328(19) -0.0014(15) -0.0175(18)
N8 0.0335(13) 0.0356(15) 0.0437(16) 0.0034(11) -0.0053(11) -0.0023(12)
C1 0.0184(9) 0.0215(11) 0.0165(9) 0.0029(8) 0.0022(7) 0.0029(8)
C2 0.0212(10) 0.0259(12) 0.0160(9) 0.0046(9) 0.0030(8) 0.0040(8)
C3 0.0286(12) 0.0286(13) 0.0214(11) 0.0037(10) 0.0044(9) 0.0083(10)
C4 0.0385(15) 0.0379(16) 0.0204(11) 0.0077(12) 0.0059(11) 0.0113(11)
C5 0.0440(16) 0.0474(19) 0.0166(11) 0.0171(14) 0.0059(11) 0.0078(11)
C6 0.0454(16) 0.0395(16) 0.0147(10) 0.0142(13) 0.0025(10) 0.0024(10)
C7 0.0301(12) 0.0301(13) 0.0142(10) 0.0083(10) 0.0021(9) 0.0042(9)
C8 0.0321(12) 0.0159(10) 0.0157(9) 0.0051(9) -0.0005(8) -0.0011(8)
C9 0.0345(12) 0.0169(10) 0.0174(10) 0.0075(9) 0.0002(9) -0.0033(8)
C10 0.061(2) 0.0251(14) 0.0201(12) 0.0167(13) 0.0028(12) -0.0035(10)
C11 0.100(3) 0.0296(16) 0.0257(14) 0.0324(19) 0.0044(17) -0.0060(12)
C12 0.085(3) 0.0230(14) 0.0272(14) 0.0277(16) 0.0026(16) -0.0030(11)
C13 0.0494(17) 0.0179(12) 0.0242(12) 0.0126(11) 0.0020(11) -0.0003(9)
C14 0.0322(12) 0.0134(10) 0.0189(10) 0.0045(8) -0.0013(9) -0.0019(8)
C15 0.0216(10) 0.0140(9) 0.0135(9) -0.0001(7) 0.0026(7) -0.0006(7)
C16 0.0248(10) 0.0180(10) 0.0136(9) 0.0005(8) 0.0018(8) 0.0015(8)
C17 0.0436(15) 0.0191(11) 0.0164(10) 0.0021(10) -0.0033(10) 0.0022(8)
C18 0.061(2) 0.0290(15) 0.0179(11) 0.0055(13) -0.0065(12) 0.0041(10)
C19 0.064(2) 0.0288(15) 0.0163(11) 0.0072(14) -0.0078(12) -0.0019(10)
C20 0.0434(15) 0.0240(12) 0.0153(10) 0.0023(11) -0.0020(10) -0.0038(9)
C21 0.0256(11) 0.0198(11) 0.0136(9) 0.0003(8) 0.0016(8) -0.0016(8)
C22 0.0223(10) 0.0154(10) 0.0199(10) 0.0006(8) 0.0047(8) -0.0018(8)
C23 0.0214(10) 0.0133(9) 0.0248(11) -0.0006(8) 0.0043(8) -0.0010(8)
C24 0.0290(12) 0.0165(10) 0.0283(12) 0.0010(9) 0.0046(10) -0.0027(9)
C25 0.0383(15) 0.0153(11) 0.0380(15) 0.0002(10) 0.0023(12) -0.0064(10)
C26 0.0429(16) 0.0138(11) 0.0396(16) 0.0000(10) 0.0070(13) -0.0009(10)
C27 0.0413(15) 0.0142(11) 0.0345(14) 0.0010(10) 0.0087(12) 0.0026(10)
C28 0.0234(10) 0.0138(10) 0.0258(11) -0.0003(8) 0.0065(9) 0.0016(8)
C29 0.0234(11) 0.0234(12) 0.0224(11) 0.0018(9) 0.0007(9) 0.0004(9)
C30 0.0216(10) 0.0260(12) 0.0220(11) 0.0029(9) 0.0010(8) 0.0006(9)
C31 0.0282(12) 0.0247(13) 0.0339(14) -0.0010(10) -0.0012(10) 0.0050(11)
C32 0.0263(13) 0.0376(16) 0.0382(16) -0.0050(11) -0.0038(11) 0.0041(13)
C33 0.0244(12) 0.0424(17) 0.0304(14) 0.0055(11) -0.0023(10) -0.0014(12)
C34 0.0322(13) 0.0312(14) 0.0254(12) 0.0096(11) 0.0025(10) 0.0016(10)
C35 0.0289(12) 0.0237(12) 0.0246(11) 0.0038(9) 0.0051(9) 0.0026(9)
C36 0.0296(12) 0.0185(11) 0.0204(10) -0.0057(9) 0.0003(9) -0.0017(8)
C37 0.0306(12) 0.0196(11) 0.0180(10) -0.0062(9) 0.0008(9) -0.0018(8)
C38 0.0340(13) 0.0227(12) 0.0261(12) -0.0026(10) 0.0044(10) 0.0004(10)
C39 0.0318(14) 0.0326(15) 0.0322(14) -0.0012(11) 0.0103(11) -0.0008(11)
C40 0.0350(14) 0.0359(15) 0.0255(12) -0.0101(12) 0.0092(11) -0.0029(11)
C41 0.0420(15) 0.0256(13) 0.0206(11) -0.0092(11) 0.0079(10) -0.0003(9)
C42 0.0360(13) 0.0203(11) 0.0204(11) -0.0047(10) 0.0032(10) 0.0003(9)
C43 0.0395(14) 0.0190(11) 0.0238(11) 0.0041(10) 0.0165(10) 0.0035(9)
C44 0.0375(14) 0.0185(11) 0.0280(12) 0.0046(10) 0.0171(11) 0.0038(9)
C45 0.0392(15) 0.0206(12) 0.0354(14) 0.0032(10) 0.0163(12) 0.0011(10)
C46 0.0390(15) 0.0218(13) 0.0471(18) 0.0033(11) 0.0157(14) 0.0017(12)
C47 0.0508(19) 0.0258(14) 0.0492(19) 0.0122(13) 0.0282(16) 0.0025(13)
C48 0.057(2) 0.0253(14) 0.0334(15) 0.0121(13) 0.0249(14) 0.0018(11)
C49 0.0488(17) 0.0207(12) 0.0277(13) 0.0092(11) 0.0158(12) 0.0046(10)
C50 0.055(2) 0.0286(15) 0.0258(13) 0.0032(13) -0.0120(13) -0.0041(11)
C51 0.062(2) 0.0400(19) 0.0284(15) 0.0055(16) -0.0091(15) -0.0044(13)
C52 0.059(2) 0.042(2) 0.048(2) -0.0021(17) 0.0097(18) -0.0092(16)
C53 0.0343(14) 0.0271(13) 0.0252(12) -0.0022(10) 0.0069(10) -0.0024(10)
C54 0.048(2) 0.046(2) 0.057(2) 0.0014(16) 0.0213(18) -0.0219(18)
C55 0.048(2) 0.066(3) 0.0284(15) -0.0069(18) 0.0088(14) 0.0098(16)
C56 0.051(2) 0.083(3) 0.0343(18) 0.029(2) 0.0017(16) -0.0045(19)
C57 0.098(4) 0.087(4) 0.051(3) 0.052(4) -0.015(3) -0.008(3)
C58 0.073(3) 0.118(5) 0.066(3) 0.053(4) -0.001(3) -0.040(3)
C59 0.0301(14) 0.0285(15) 0.052(2) -0.0021(11) -0.0044(13) -0.0048(13)
C60 0.057(2) 0.0282(16) 0.055(2) 0.0054(15) 0.0016(18) -0.0017(15)
C61 0.054(2) 0.072(3) 0.050(2) 0.017(2) -0.0142(19) -0.010(2)
O27 0.036(3) 0.0222(17) 0.038(3) -0.0084(14) 0.003(2) -0.0039(16)
C62 0.0279(17) 0.0263(19) 0.035(2) -0.0040(14) -0.0005(15) 0.0004(16)
N9 0.0237(14) 0.0196(15) 0.0271(16) -0.0022(12) -0.0025(12) -0.0004(12)
C63 0.037(2) 0.031(2) 0.045(3) 0.0007(17) 0.0017(18) 0.0116(19)
C64 0.041(5) 0.055(5) 0.037(4) 0.002(4) -0.002(3) -0.006(3)
O27B 0.049(8) 0.073(10) 0.061(10) -0.017(8) -0.004(8) -0.041(8)
C62B 0.029(4) 0.043(5) 0.049(5) -0.006(4) -0.006(4) -0.004(5)
N9B 0.029(4) 0.050(6) 0.063(6) -0.004(4) -0.002(4) -0.020(5)
C63B 0.034(6) 0.090(11) 0.045(7) -0.007(6) -0.002(5) -0.022(7)
C64B 0.030(7) 0.024(6) 0.051(11) -0.010(5) 0.015(8) -0.023(8)

loop_
_atom_type_symbol
_atom_type_description
_atom_type_scat_dispersion_real
_atom_type_scat_dispersion_imag
_atom_type_scat_source
C C 0.0033 0.0016 'International Tables Vol C Tables 4.2.6.8 and 6.1.1.4'
H H 0.0000 0.0000 'International Tables Vol C Tables 4.2.6.8 and 6.1.1.4'
N N 0.0061 0.0033 'International Tables Vol C Tables 4.2.6.8 and 6.1.1.4'
O O 0.0106 0.0060 'International Tables Vol C Tables 4.2.6.8 and 6.1.1.4'
Na Na 0.0362 0.0249 'International Tables Vol C Tables 4.2.6.8 and 6.1.1.4'
Cl Cl 0.1484 0.1585 'International Tables Vol C Tables 4.2.6.8 and 6.1.1.4'
Mn Mn 0.3368 0.7283 'International Tables Vol C Tables 4.2.6.8 and 6.1.1.4'

loop_
_geom_angle_atom_site_label_1
_geom_angle_atom_site_label_2
_geom_angle_atom_site_label_3
_geom_angle_site_symmetry_1
_geom_angle_site_symmetry_3
_geom_angle
_geom_angle_publ_flag
O15 Mn1 O13 . . 93.78(9) ?
O15 Mn1 O17 . . 83.90(8) ?
O13 Mn1 O17 . . 86.26(10) ?
O15 Mn1 O10 . . 154.16(7) ?
O13 Mn1 O10 . . 106.98(8) ?
O17 Mn1 O10 . . 82.32(8) ?
O15 Mn1 O7 . . 88.08(7) ?
O13 Mn1 O7 . . 175.86(9) ?
O17 Mn1 O7 . . 90.26(8) ?
O10 Mn1 O7 . . 70.26(6) ?
O15 Mn1 O1 . . 131.86(7) ?
O13 Mn1 O1 . . 79.95(8) ?
O17 Mn1 O1 . . 142.05(7) ?
O10 Mn1 O1 . . 68.52(6) ?
O7 Mn1 O1 . . 101.55(6) ?
O15 Mn1 O4 . . 78.10(7) ?
O13 Mn1 O4 . . 116.73(8) ?
O17 Mn1 O4 . . 151.39(8) ?
O10 Mn1 O4 . . 104.86(7) ?
O7 Mn1 O4 . . 67.28(6) ?
O1 Mn1 O4 . . 63.44(6) ?
O15 Mn1 Na1 . . 123.17(6) ?
O13 Mn1 Na1 . . 130.21(6) ?
O17 Mn1 Na1 . . 125.97(7) ?
O10 Mn1 Na1 . . 52.50(5) ?
O7 Mn1 Na1 . . 50.83(5) ?
O1 Mn1 Na1 . . 50.92(5) ?
O4 Mn1 Na1 . . 52.46(5) ?
O12 Mn2 O1 . . 173.08(9) ?
O12 Mn2 O2 . . 96.07(8) ?
O1 Mn2 O2 . . 82.34(8) ?
O12 Mn2 N4 . . 89.86(8) ?
O1 Mn2 N4 . . 90.57(8) ?
O2 Mn2 N4 . . 168.31(8) ?
O12 Mn2 O14 . . 95.23(9) ?
O1 Mn2 O14 . . 91.62(8) ?
O2 Mn2 O14 . . 94.59(8) ?
N4 Mn2 O14 . . 94.89(8) ?
O12 Mn2 O19 . . 94.11(9) ?
O1 Mn2 O19 . . 79.10(8) ?
O2 Mn2 O19 . . 86.99(8) ?
N4 Mn2 O19 . . 82.53(8) ?
O14 Mn2 O19 . . 170.31(8) ?
O12 Mn2 Na1 . . 131.87(7) ?
O1 Mn2 Na1 . . 42.64(6) ?
O2 Mn2 Na1 . . 101.83(6) ?
N4 Mn2 Na1 . . 66.90(6) ?
O14 Mn2 Na1 . . 126.85(6) ?
O19 Mn2 Na1 . . 43.60(5) ?
O3 Mn3 O4 . . 176.78(11) ?
O3 Mn3 O5 . . 97.50(9) ?
O4 Mn3 O5 . . 82.68(8) ?
O3 Mn3 N1 . . 91.49(9) ?
O4 Mn3 N1 . . 87.88(8) ?
O5 Mn3 N1 . . 167.83(8) ?
O3 Mn3 O23 . . 88.03(11) ?
O4 Mn3 O23 . . 95.18(10) ?
O5 Mn3 O23 . . 92.36(10) ?
N1 Mn3 O23 . . 96.15(9) ?
O3 Mn3 O20 . . 92.93(10) ?
O4 Mn3 O20 . . 83.86(8) ?
O5 Mn3 O20 . . 87.05(9) ?
N1 Mn3 O20 . . 84.30(8) ?
O23 Mn3 O20 . . 178.93(9) ?
O3 Mn3 Na1 . . 129.36(9) ?
O4 Mn3 Na1 . . 47.62(7) ?
O5 Mn3 Na1 . . 102.36(6) ?
N1 Mn3 Na1 . . 65.50(6) ?
O23 Mn3 Na1 . . 136.27(7) ?
O20 Mn3 Na1 . . 43.10(5) ?
O6 Mn4 O7 . . 171.16(9) ?
O6 Mn4 O8 . . 95.88(8) ?
O7 Mn4 O8 . . 81.92(7) ?
O6 Mn4 N2 . . 90.97(8) ?
O7 Mn4 N2 . . 89.88(8) ?
O8 Mn4 N2 . . 168.33(9) ?
O6 Mn4 O16 . . 95.41(9) ?
O7 Mn4 O16 . . 93.26(8) ?
O8 Mn4 O16 . . 93.06(8) ?
N2 Mn4 O16 . . 95.69(9) ?
O6 Mn4 O21 . . 91.92(9) ?
O7 Mn4 O21 . . 79.48(8) ?
O8 Mn4 O21 . . 88.28(8) ?
N2 Mn4 O21 . . 82.04(9) ?
O16 Mn4 O21 . . 172.37(8) ?
O6 Mn4 Na1 . . 130.59(7) ?
O7 Mn4 Na1 . . 42.75(6) ?
O8 Mn4 Na1 . . 103.60(6) ?
N2 Mn4 Na1 . . 64.87(7) ?
O16 Mn4 Na1 . . 127.67(6) ?
O21 Mn4 Na1 . . 44.83(6) ?
O9 Mn5 O10 . . 171.38(10) ?
O9 Mn5 O11 . . 98.50(9) ?
O10 Mn5 O11 . . 81.66(8) ?
O9 Mn5 N3 . . 91.18(8) ?
O10 Mn5 N3 . . 87.72(8) ?
O11 Mn5 N3 . . 168.08(8) ?
O9 Mn5 O18 . . 94.05(10) ?
O10 Mn5 O18 . . 94.57(9) ?
O11 Mn5 O18 . . 90.32(9) ?
N3 Mn5 O18 . . 95.95(9) ?
O9 Mn5 O22 . . 90.05(9) ?
O10 Mn5 O22 . . 81.33(8) ?
O11 Mn5 O22 . . 90.71(8) ?
N3 Mn5 O22 . . 82.29(8) ?
O18 Mn5 O22 . . 175.58(8) ?
O9 Mn5 Na1 . . 126.17(7) ?
O10 Mn5 Na1 . . 46.01(6) ?
O11 Mn5 Na1 . . 103.58(6) ?
N3 Mn5 Na1 . . 64.84(6) ?
O18 Mn5 Na1 . . 133.61(6) ?
O22 Mn5 Na1 . . 41.99(6) ?
O22 Na1 O20 . . 142.14(9) ?
O22 Na1 O19 . . 84.23(8) ?
O20 Na1 O19 . . 86.48(8) ?
O22 Na1 O21 . . 84.10(8) ?
O20 Na1 O21 . . 84.80(8) ?
O19 Na1 O21 . . 148.18(9) ?
O22 Na1 O7 . . 84.00(7) ?
O20 Na1 O7 . . 124.20(8) ?
O19 Na1 O7 . . 139.85(8) ?
O21 Na1 O7 . . 67.70(7) ?
O22 Na1 O1 . . 124.38(8) ?
O20 Na1 O1 . . 84.69(7) ?
O19 Na1 O1 . . 67.42(7) ?
O21 Na1 O1 . . 141.60(8) ?
O7 Na1 O1 . . 88.47(6) ?
O22 Na1 O10 . . 69.00(7) ?
O20 Na1 O10 . . 144.74(8) ?
O19 Na1 O10 . . 80.45(7) ?
O21 Na1 O10 . . 122.08(7) ?
O7 Na1 O10 . . 59.51(6) ?
O1 Na1 O10 . . 60.05(6) ?
O22 Na1 O4 . . 144.38(8) ?
O20 Na1 O4 . . 69.17(7) ?
O19 Na1 O4 . . 121.77(8) ?
O21 Na1 O4 . . 83.15(7) ?
O7 Na1 O4 . . 60.39(6) ?
O1 Na1 O4 . . 58.61(6) ?
O10 Na1 O4 . . 90.27(6) ?
O22 Na1 Mn1 . . 105.39(6) ?
O20 Na1 Mn1 . . 112.47(7) ?
O19 Na1 Mn1 . . 105.23(6) ?
O21 Na1 Mn1 . . 106.39(6) ?
O7 Na1 Mn1 . . 42.69(4) ?
O1 Na1 Mn1 . . 45.93(4) ?
O10 Na1 Mn1 . . 42.46(4) ?
O4 Na1 Mn1 . . 47.89(4) ?
O22 Na1 Mn3 . . 175.12(7) ?
O20 Na1 Mn3 . . 42.72(6) ?
O19 Na1 Mn3 . . 97.36(6) ?
O21 Na1 Mn3 . . 96.76(6) ?
O7 Na1 Mn3 . . 91.86(5) ?
O1 Na1 Mn3 . . 52.69(4) ?
O10 Na1 Mn3 . . 106.64(5) ?
O4 Na1 Mn3 . . 31.51(4) ?
Mn1 Na1 Mn3 . . 69.75(2) ?
O22 Na1 Mn5 . . 42.92(6) ?
O20 Na1 Mn5 . . 174.94(7) ?
O19 Na1 Mn5 . . 94.60(6) ?
O21 Na1 Mn5 . . 96.74(6) ?
O7 Na1 Mn5 . . 52.62(4) ?
O1 Na1 Mn5 . . 91.16(5) ?
O10 Na1 Mn5 . . 31.21(4) ?
O4 Na1 Mn5 . . 106.18(5) ?
Mn1 Na1 Mn5 . . 62.48(2) ?
Mn3 Na1 Mn5 . . 132.22(3) ?
O22 Na1 Mn4 . . 98.29(6) ?
O20 Na1 Mn4 . . 98.23(6) ?
O19 Na1 Mn4 . . 168.10(7) ?
O21 Na1 Mn4 . . 43.63(5) ?
O7 Na1 Mn4 . . 30.25(4) ?
O1 Na1 Mn4 . . 101.99(5) ?
O10 Na1 Mn4 . . 89.57(5) ?
O4 Na1 Mn4 . . 51.29(4) ?
Mn1 Na1 Mn4 . . 62.87(2) ?
Mn3 Na1 Mn4 . . 79.22(3) ?
Mn5 Na1 Mn4 . . 79.77(2) ?
N1 O1 Mn2 . . 112.41(13) ?
N1 O1 Mn1 . . 127.14(13) ?
Mn2 O1 Mn1 . . 113.88(7) ?
N1 O1 Na1 . . 105.87(13) ?
Mn2 O1 Na1 . . 107.46(8) ?
Mn1 O1 Na1 . . 83.15(6) ?
C1 O2 Mn2 . . 112.00(15) ?
C7 O3 Mn3 . . 128.82(18) ?
N2 O4 Mn3 . . 112.50(13) ?
N2 O4 Mn1 . . 119.12(13) ?
Mn3 O4 Mn1 . . 126.57(8) ?
N2 O4 Na1 . . 104.23(14) ?
Mn3 O4 Na1 . . 100.87(8) ?
Mn1 O4 Na1 . . 79.65(6) ?
C8 O5 Mn3 . . 111.48(16) ?
C14 O6 Mn4 . . 130.01(16) ?
N3 O7 Mn4 . . 112.74(13) ?
N3 O7 Mn1 . . 117.20(13) ?
Mn4 O7 Mn1 . . 121.20(8) ?
N3 O7 Na1 . . 106.89(13) ?
Mn4 O7 Na1 . . 107.00(8) ?
Mn1 O7 Na1 . . 86.48(6) ?
C15 O8 Mn4 . . 111.56(15) ?
C21 O9 Mn5 . . 127.58(17) ?
N4 O10 Mn5 . . 113.34(13) ?
N4 O10 Mn1 . . 119.59(14) ?
Mn5 O10 Mn1 . . 119.22(8) ?
N4 O10 Na1 . . 110.70(13) ?
Mn5 O10 Na1 . . 102.78(8) ?
Mn1 O10 Na1 . . 85.04(6) ?
C22 O11 Mn5 . . 111.76(16) ?
C28 O12 Mn2 . . 130.52(16) ?
C29 O13 Mn1 . . 138.1(2) ?
C29 O14 Mn2 . . 130.32(18) ?
C36 O15 Mn1 . . 133.04(17) ?
C36 O16 Mn4 . . 125.69(18) ?
C43 O17 Mn1 . . 140.5(2) ?
C43 O18 Mn5 . . 122.73(17) ?
Mn2 O19 Na1 . . 93.38(8) ?
Mn2 O19 H19A . . 112(3) ?
Na1 O19 H19A . . 116(3) ?
Mn2 O19 H19B . . 122(3) ?
Na1 O19 H19B . . 109(3) ?
H19A O19 H19B . . 105(5) ?
Mn3 O20 Na1 . . 94.17(8) ?
Mn3 O20 H20A . . 110(3) ?
Na1 O20 H20A . . 113(3) ?
Mn3 O20 H20B . . 109(3) ?
Na1 O20 H20B . . 120(3) ?
H20A O20 H20B . . 109(5) ?
Mn4 O21 Na1 . . 91.54(7) ?
Mn4 O21 H21A . . 113(3) ?
Na1 O21 H21A . . 115(3) ?
Mn4 O21 H21B . . 118(3) ?
Na1 O21 H21B . . 127(3) ?
H21A O21 H21B . . 93(4) ?
Na1 O22 Mn5 . . 95.09(8) ?
Na1 O22 H22A . . 118(3) ?
Mn5 O22 H22A . . 108(3) ?
Na1 O22 H22B . . 113(3) ?
Mn5 O22 H22B . . 117(3) ?
H22A O22 H22B . . 107(4) ?
C50 O23 Mn3 . . 125.9(2) ?
H28A O28 H28B . . 111(8) ?
C1 N1 O1 . . 113.09(19) ?
C1 N1 Mn3 . . 129.69(16) ?
O1 N1 Mn3 . . 115.75(14) ?
C8 N2 O4 . . 113.12(19) ?
C8 N2 Mn4 . . 129.71(17) ?
O4 N2 Mn4 . . 115.41(14) ?
C15 N3 O7 . . 113.19(18) ?
C15 N3 Mn5 . . 130.03(16) ?
O7 N3 Mn5 . . 115.91(14) ?
C22 N4 O10 . . 112.91(19) ?
C22 N4 Mn2 . . 130.57(17) ?
O10 N4 Mn2 . . 113.66(14) ?
C50 N5 C51 . . 120.1(3) ?
C50 N5 C52 . . 121.7(3) ?
C51 N5 C52 . . 118.0(3) ?
C53 N6 C54 . . 119.8(3) ?
C53 N6 C55 . . 122.0(3) ?
C54 N6 C55 . . 118.1(3) ?
C56 N7 C57 . . 120.6(4) ?
C56 N7 C58 . . 120.3(4) ?
C57 N7 C58 . . 118.7(4) ?
C59 N8 C60 . . 122.6(3) ?
C59 N8 C61 . . 120.4(3) ?
C60 N8 C61 . . 117.0(4) ?
O2 C1 N1 . . 120.1(2) ?
O2 C1 C2 . . 119.7(2) ?
N1 C1 C2 . . 120.2(2) ?
C7 C2 C3 . . 120.0(2) ?
C7 C2 C1 . . 122.8(2) ?
C3 C2 C1 . . 117.2(2) ?
C4 C3 C2 . . 121.2(3) ?
C4 C3 H3 . . 119.4 ?
C2 C3 H3 . . 119.4 ?
C5 C4 C3 . . 118.7(3) ?
C5 C4 H4 . . 120.7 ?
C3 C4 H4 . . 120.7 ?
C6 C5 C4 . . 121.2(3) ?
C6 C5 H5 . . 119.4 ?
C4 C5 H5 . . 119.4 ?
C5 C6 C7 . . 120.8(3) ?
C5 C6 H6 . . 119.6 ?
C7 C6 H6 . . 119.6 ?
O3 C7 C2 . . 124.6(2) ?
O3 C7 C6 . . 117.1(3) ?
C2 C7 C6 . . 118.1(3) ?
O5 C8 N2 . . 119.9(2) ?
O5 C8 C9 . . 119.8(2) ?
N2 C8 C9 . . 120.3(2) ?
C10 C9 C14 . . 119.9(2) ?
C10 C9 C8 . . 117.4(2) ?
C14 C9 C8 . . 122.7(2) ?
C11 C10 C9 . . 121.3(3) ?
C11 C10 H10 . . 119.3 ?
C9 C10 H10 . . 119.3 ?
C10 C11 C12 . . 119.0(3) ?
C10 C11 H11 . . 120.5 ?
C12 C11 H11 . . 120.5 ?
C13 C12 C11 . . 120.6(3) ?
C13 C12 H12 . . 119.7 ?
C11 C12 H12 . . 119.7 ?
C12 C13 C14 . . 121.0(3) ?
C12 C13 H13 . . 119.5 ?
C14 C13 H13 . . 119.5 ?
O6 C14 C9 . . 125.0(2) ?
O6 C14 C13 . . 116.8(2) ?
C9 C14 C13 . . 118.2(2) ?
O8 C15 N3 . . 120.4(2) ?
O8 C15 C16 . . 119.9(2) ?
N3 C15 C16 . . 119.7(2) ?
C17 C16 C21 . . 119.5(2) ?
C17 C16 C15 . . 117.0(2) ?
C21 C16 C15 . . 123.5(2) ?
C18 C17 C16 . . 121.5(3) ?
C18 C17 H17 . . 119.2 ?
C16 C17 H17 . . 119.2 ?
C17 C18 C19 . . 118.6(3) ?
C17 C18 H18 . . 120.7 ?
C19 C18 H18 . . 120.7 ?
C20 C19 C18 . . 121.2(3) ?
C20 C19 H19 . . 119.4 ?
C18 C19 H19 . . 119.4 ?
C19 C20 C21 . . 120.8(3) ?
C19 C20 H20 . . 119.6 ?
C21 C20 H20 . . 119.6 ?
O9 C21 C20 . . 117.5(2) ?
O9 C21 C16 . . 124.2(2) ?
C20 C21 C16 . . 118.3(2) ?
O11 C22 N4 . . 120.3(2) ?
O11 C22 C23 . . 120.3(2) ?
N4 C22 C23 . . 119.3(2) ?
C24 C23 C28 . . 119.8(2) ?
C24 C23 C22 . . 118.0(2) ?
C28 C23 C22 . . 122.2(2) ?
C25 C24 C23 . . 121.6(3) ?
C25 C24 H24 . . 119.2 ?
C23 C24 H24 . . 119.2 ?
C24 C25 C26 . . 119.0(3) ?
C24 C25 H25 . . 120.5 ?
C26 C25 H25 . . 120.5 ?
C27 C26 C25 . . 120.1(3) ?
C27 C26 H26 . . 120.0 ?
C25 C26 H26 . . 120.0 ?
C26 C27 C28 . . 121.7(3) ?
C26 C27 H27 . . 119.2 ?
C28 C27 H27 . . 119.2 ?
O12 C28 C27 . . 117.7(2) ?
O12 C28 C23 . . 124.4(2) ?
C27 C28 C23 . . 118.0(2) ?
O14 C29 O13 . . 126.7(3) ?
O14 C29 C30 . . 116.5(2) ?
O13 C29 C30 . . 116.8(2) ?
C35 C30 C31 . . 119.6(3) ?
C35 C30 C29 . . 121.3(2) ?
C31 C30 C29 . . 119.0(2) ?
C32 C31 C30 . . 119.0(3) ?
C32 C31 H31 . . 120.5 ?
C30 C31 H31 . . 120.5 ?
C33 C32 C31 . . 121.5(3) ?
C33 C32 Cl1 . . 120.0(2) ?
C31 C32 Cl1 . . 118.5(3) ?
C32 C33 C34 . . 119.1(3) ?
C32 C33 H33 . . 120.4 ?
C34 C33 H33 . . 120.4 ?
C33 C34 C35 . . 120.4(3) ?
C33 C34 H34 . . 119.8 ?
C35 C34 H34 . . 119.8 ?
C30 C35 C34 . . 120.2(3) ?
C30 C35 H35 . . 119.9 ?
C34 C35 H35 . . 119.9 ?
O16 C36 O15 . . 126.4(3) ?
O16 C36 C37 . . 117.1(2) ?
O15 C36 C37 . . 116.5(2) ?
C38 C37 C42 . . 120.0(3) ?
C38 C37 C36 . . 118.9(2) ?
C42 C37 C36 . . 121.1(3) ?
C37 C38 C39 . . 119.4(3) ?
C37 C38 H38 . . 120.3 ?
C39 C38 H38 . . 120.3 ?
C40 C39 C38 . . 121.4(3) ?
C40 C39 Cl2 . . 120.2(2) ?
C38 C39 Cl2 . . 118.4(2) ?
C39 C40 C41 . . 118.8(3) ?
C39 C40 H40 . . 120.6 ?
C41 C40 H40 . . 120.6 ?
C40 C41 C42 . . 120.8(3) ?
C40 C41 H41 . . 119.6 ?
C42 C41 H41 . . 119.6 ?
C41 C42 C37 . . 119.5(3) ?
C41 C42 H42 . . 120.2 ?
C37 C42 H42 . . 120.2 ?
O17 C43 O18 . . 126.4(3) ?
O17 C43 C44 . . 116.4(3) ?
O18 C43 C44 . . 117.2(2) ?
C45 C44 C49 . . 120.2(3) ?
C45 C44 C43 . . 119.0(3) ?
C49 C44 C43 . . 120.8(3) ?
C44 C45 C46 . . 119.6(3) ?
C44 C45 H45 . . 120.2 ?
C46 C45 H45 . . 120.2 ?
C47 C46 C45 . . 121.0(4) ?
C47 C46 Cl3 . . 119.7(3) ?
C45 C46 Cl3 . . 119.3(3) ?
C46 C47 C48 . . 118.8(3) ?
C46 C47 H47 . . 120.6 ?
C48 C47 H47 . . 120.6 ?
C49 C48 C47 . . 120.9(3) ?
C49 C48 H48 . . 119.6 ?
C47 C48 H48 . . 119.6 ?
C48 C49 C44 . . 119.5(3) ?
C48 C49 H49 . . 120.3 ?
C44 C49 H49 . . 120.3 ?
O23 C50 N5 . . 124.6(3) ?
O23 C50 H50 . . 117.7 ?
N5 C50 H50 . . 117.7 ?
N5 C51 H51A . . 109.5 ?
N5 C51 H51B . . 109.5 ?
H51A C51 H51B . . 109.5 ?
N5 C51 H51C . . 109.5 ?
H51A C51 H51C . . 109.5 ?
H51B C51 H51C . . 109.5 ?
N5 C52 H52A . . 109.5 ?
N5 C52 H52B . . 109.5 ?
H52A C52 H52B . . 109.5 ?
N5 C52 H52C . . 109.5 ?
H52A C52 H52C . . 109.5 ?
H52B C52 H52C . . 109.5 ?
O24 C53 N6 . . 125.5(3) ?
O24 C53 H53 . . 117.2 ?
N6 C53 H53 . . 117.2 ?
N6 C54 H54A . . 109.5 ?
N6 C54 H54B . . 109.5 ?
H54A C54 H54B . . 109.5 ?
N6 C54 H54C . . 109.5 ?
H54A C54 H54C . . 109.5 ?
H54B C54 H54C . . 109.5 ?
N6 C55 H55A . . 109.5 ?
N6 C55 H55B . . 109.5 ?
H55A C55 H55B . . 109.5 ?
N6 C55 H55C . . 109.5 ?
H55A C55 H55C . . 109.5 ?
H55B C55 H55C . . 109.5 ?
O25 C56 N7 . . 125.9(4) ?
O25 C56 H56 . . 117.0 ?
N7 C56 H56 . . 117.0 ?
N7 C57 H57A . . 109.5 ?
N7 C57 H57B . . 109.5 ?
H57A C57 H57B . . 109.5 ?
N7 C57 H57C . . 109.5 ?
H57A C57 H57C . . 109.5 ?
H57B C57 H57C . . 109.5 ?
N7 C58 H58A . . 109.5 ?
N7 C58 H58B . . 109.5 ?
H58A C58 H58B . . 109.5 ?
N7 C58 H58C . . 109.5 ?
H58A C58 H58C . . 109.5 ?
H58B C58 H58C . . 109.5 ?
O26 C59 N8 . . 125.8(3) ?
O26 C59 H59 . . 117.1 ?
N8 C59 H59 . . 117.1 ?
N8 C60 H60A . . 109.5 ?
N8 C60 H60B . . 109.5 ?
H60A C60 H60B . . 109.5 ?
N8 C60 H60C . . 109.5 ?
H60A C60 H60C . . 109.5 ?
H60B C60 H60C . . 109.5 ?
N8 C61 H61A . . 109.5 ?
N8 C61 H61B . . 109.5 ?
H61A C61 H61B . . 109.5 ?
N8 C61 H61C . . 109.5 ?
H61A C61 H61C . . 109.5 ?
H61B C61 H61C . . 109.5 ?
O27 C62 N9 . . 123.4(5) ?
O27 C62 H62 . . 118.3 ?
N9 C62 H62 . . 118.3 ?
C62 N9 C63 . . 121.7(4) ?
C62 N9 C64 . . 117.3(6) ?
C63 N9 C64 . . 120.9(6) ?
N9 C63 H63A . . 109.5 ?
N9 C63 H63B . . 109.5 ?
H63A C63 H63B . . 109.5 ?
N9 C63 H63C . . 109.5 ?
H63A C63 H63C . . 109.5 ?
H63B C63 H63C . . 109.5 ?
N9 C64 H64A . . 109.5 ?
N9 C64 H64B . . 109.5 ?
H64A C64 H64B . . 109.5 ?
N9 C64 H64C . . 109.5 ?
H64A C64 H64C . . 109.5 ?
H64B C64 H64C . . 109.5 ?
O27B C62B N9B . . 131.0(18) ?
O27B C62B H62B . . 114.5 ?
N9B C62B H62B . . 114.5 ?
C62B N9B C64B . . 127.5(18) ?
C62B N9B C63B . . 115.5(12) ?
C64B N9B C63B . . 117.0(16) ?
N9B C63B H63D . . 109.5 ?
N9B C63B H63E . . 109.5 ?
H63D C63B H63E . . 109.5 ?
N9B C63B H63F . . 109.5 ?
H63D C63B H63F . . 109.5 ?
H63E C63B H63F . . 109.5 ?
N9B C64B H64D . . 109.5 ?
N9B C64B H64E . . 109.5 ?
H64D C64B H64E . . 109.5 ?
N9B C64B H64F . . 109.5 ?
H64D C64B H64F . . 109.5 ?
H64E C64B H64F . . 109.5 ?

loop_
_geom_bond_atom_site_label_1
_geom_bond_atom_site_label_2
_geom_bond_site_symmetry_2
_geom_bond_distance
_geom_bond_publ_flag
Mn1 O15 . 2.123(2) ?
Mn1 O13 . 2.127(2) ?
Mn1 O17 . 2.158(2) ?
Mn1 O10 . 2.2439(19) ?
Mn1 O7 . 2.2496(18) ?
Mn1 O1 . 2.3965(17) ?
Mn1 O4 . 2.4973(18) ?
Mn1 Na1 . 3.3115(12) ?
Mn2 O12 . 1.8585(19) ?
Mn2 O1 . 1.9047(17) ?
Mn2 O2 . 1.9310(19) ?
Mn2 N4 . 1.959(2) ?
Mn2 O14 . 2.177(2) ?
Mn2 O19 . 2.491(2) ?
Mn2 Na1 . 3.6455(12) ?
Mn3 O3 . 1.858(2) ?
Mn3 O4 . 1.8888(18) ?
Mn3 O5 . 1.9366(19) ?
Mn3 N1 . 1.952(2) ?
Mn3 O23 . 2.216(3) ?
Mn3 O20 . 2.414(2) ?
Mn3 Na1 . 3.5489(12) ?
Mn4 O6 . 1.8523(19) ?
Mn4 O7 . 1.9088(17) ?
Mn4 O8 . 1.9457(18) ?
Mn4 N2 . 1.957(2) ?
Mn4 O16 . 2.156(2) ?
Mn4 O21 . 2.501(2) ?
Mn4 Na1 . 3.6236(12) ?
Mn5 O9 . 1.865(2) ?
Mn5 O10 . 1.8997(18) ?
Mn5 O11 . 1.9504(18) ?
Mn5 N3 . 1.966(2) ?
Mn5 O18 . 2.138(2) ?
Mn5 O22 . 2.444(2) ?
Mn5 Na1 . 3.5750(11) ?
Cl1 C32 . 1.737(3) ?
Cl2 C39 . 1.737(3) ?
Cl3 C46 . 1.737(4) ?
Na1 O22 . 2.401(3) ?
Na1 O20 . 2.432(2) ?
Na1 O19 . 2.519(3) ?
Na1 O21 . 2.556(3) ?
Na1 O7 . 2.572(2) ?
Na1 O1 . 2.589(2) ?
Na1 O10 . 2.637(2) ?
Na1 O4 . 2.669(2) ?
O1 N1 . 1.403(2) ?
O2 C1 . 1.301(3) ?
O3 C7 . 1.330(3) ?
O4 N2 . 1.404(3) ?
O5 C8 . 1.300(3) ?
O6 C14 . 1.328(3) ?
O7 N3 . 1.400(2) ?
O8 C15 . 1.305(3) ?
O9 C21 . 1.339(3) ?
O10 N4 . 1.400(3) ?
O11 C22 . 1.301(3) ?
O12 C28 . 1.329(3) ?
O13 C29 . 1.263(3) ?
O14 C29 . 1.260(3) ?
O15 C36 . 1.257(3) ?
O16 C36 . 1.253(4) ?
O17 C43 . 1.257(3) ?
O18 C43 . 1.257(4) ?
O19 H19A . 0.80(2) ?
O19 H19B . 0.83(2) ?
O20 H20A . 0.83(2) ?
O20 H20B . 0.86(2) ?
O21 H21A . 0.83(2) ?
O21 H21B . 0.86(2) ?
O22 H22A . 0.84(2) ?
O22 H22B . 0.84(2) ?
O23 C50 . 1.228(5) ?
O24 C53 . 1.229(4) ?
O25 C56 . 1.221(5) ?
O26 C59 . 1.242(4) ?
O28 H28A . 0.92(2) ?
O28 H28B . 0.90(2) ?
N1 C1 . 1.317(3) ?
N2 C8 . 1.321(3) ?
N3 C15 . 1.309(3) ?
N4 C22 . 1.310(3) ?
N5 C50 . 1.338(5) ?
N5 C51 . 1.451(4) ?
N5 C52 . 1.451(5) ?
N6 C53 . 1.317(4) ?
N6 C54 . 1.455(5) ?
N6 C55 . 1.457(5) ?
N7 C56 . 1.327(6) ?
N7 C57 . 1.448(6) ?
N7 C58 . 1.472(6) ?
N8 C59 . 1.317(5) ?
N8 C60 . 1.447(5) ?
N8 C61 . 1.462(5) ?
C1 C2 . 1.473(3) ?
C2 C7 . 1.405(4) ?
C2 C3 . 1.405(4) ?
C3 C4 . 1.389(4) ?
C3 H3 . 0.9500 ?
C4 C5 . 1.388(5) ?
C4 H4 . 0.9500 ?
C5 C6 . 1.387(4) ?
C5 H5 . 0.9500 ?
C6 C7 . 1.411(4) ?
C6 H6 . 0.9500 ?
C8 C9 . 1.468(4) ?
C9 C10 . 1.397(4) ?
C9 C14 . 1.409(4) ?
C10 C11 . 1.383(4) ?
C10 H10 . 0.9500 ?
C11 C12 . 1.400(5) ?
C11 H11 . 0.9500 ?
C12 C13 . 1.379(4) ?
C12 H12 . 0.9500 ?
C13 C14 . 1.412(4) ?
C13 H13 . 0.9500 ?
C15 C16 . 1.464(3) ?
C16 C17 . 1.394(3) ?
C16 C21 . 1.412(3) ?
C17 C18 . 1.380(4) ?
C17 H17 . 0.9500 ?
C18 C19 . 1.394(5) ?
C18 H18 . 0.9500 ?
C19 C20 . 1.370(4) ?
C19 H19 . 0.9500 ?
C20 C21 . 1.407(3) ?
C20 H20 . 0.9500 ?
C22 C23 . 1.470(3) ?
C23 C24 . 1.398(4) ?
C23 C28 . 1.411(4) ?
C24 C25 . 1.384(4) ?
C24 H24 . 0.9500 ?
C25 C26 . 1.400(5) ?
C25 H25 . 0.9500 ?
C26 C27 . 1.384(4) ?
C26 H26 . 0.9500 ?
C27 C28 . 1.405(4) ?
C27 H27 . 0.9500 ?
C29 C30 . 1.509(4) ?
C30 C35 . 1.392(4) ?
C30 C31 . 1.401(4) ?
C31 C32 . 1.393(4) ?
C31 H31 . 0.9500 ?
C32 C33 . 1.383(5) ?
C33 C34 . 1.385(5) ?
C33 H33 . 0.9500 ?
C34 C35 . 1.394(4) ?
C34 H34 . 0.9500 ?
C35 H35 . 0.9500 ?
C36 C37 . 1.507(4) ?
C37 C38 . 1.387(4) ?
C37 C42 . 1.399(4) ?
C38 C39 . 1.390(4) ?
C38 H38 . 0.9500 ?
C39 C40 . 1.385(5) ?
C40 C41 . 1.387(5) ?
C40 H40 . 0.9500 ?
C41 C42 . 1.393(4) ?
C41 H41 . 0.9500 ?
C42 H42 . 0.9500 ?
C43 C44 . 1.514(4) ?
C44 C45 . 1.388(5) ?
C44 C49 . 1.395(4) ?
C45 C46 . 1.391(4) ?
C45 H45 . 0.9500 ?
C46 C47 . 1.389(5) ?
C47 C48 . 1.393(6) ?
C47 H47 . 0.9500 ?
C48 C49 . 1.392(4) ?
C48 H48 . 0.9500 ?
C49 H49 . 0.9500 ?
C50 H50 . 0.9500 ?
C51 H51A . 0.9800 ?
C51 H51B . 0.9800 ?
C51 H51C . 0.9800 ?
C52 H52A . 0.9800 ?
C52 H52B . 0.9800 ?
C52 H52C . 0.9800 ?
C53 H53 . 0.9500 ?
C54 H54A . 0.9800 ?
C54 H54B . 0.9800 ?
C54 H54C . 0.9800 ?
C55 H55A . 0.9800 ?
C55 H55B . 0.9800 ?
C55 H55C . 0.9800 ?
C56 H56 . 0.9500 ?
C57 H57A . 0.9800 ?
C57 H57B . 0.9800 ?
C57 H57C . 0.9800 ?
C58 H58A . 0.9800 ?
C58 H58B . 0.9800 ?
C58 H58C . 0.9800 ?
C59 H59 . 0.9500 ?
C60 H60A . 0.9800 ?
C60 H60B . 0.9800 ?
C60 H60C . 0.9800 ?
C61 H61A . 0.9800 ?
C61 H61B . 0.9800 ?
C61 H61C . 0.9800 ?
O27 C62 . 1.240(7) ?
C62 N9 . 1.334(5) ?
C62 H62 . 0.9500 ?
N9 C63 . 1.435(6) ?
N9 C64 . 1.479(10) ?
C63 H63A . 0.9800 ?
C63 H63B . 0.9800 ?
C63 H63C . 0.9800 ?
C64 H64A . 0.9800 ?
C64 H64B . 0.9800 ?
C64 H64C . 0.9800 ?
O27B C62B . 1.193(19) ?
C62B N9B . 1.329(16) ?
C62B H62B . 0.9500 ?
N9B C64B . 1.462(17) ?
N9B C63B . 1.492(19) ?
C63B H63D . 0.9800 ?
C63B H63E . 0.9800 ?
C63B H63F . 0.9800 ?
C64B H64D . 0.9800 ?
C64B H64E . 0.9800 ?
C64B H64F . 0.9800 ?

loop_
_geom_hbond_atom_site_label_D
_geom_hbond_atom_site_label_H
_geom_hbond_atom_site_label_A
_geom_hbond_site_symmetry_A
_geom_hbond_distance_DH
_geom_hbond_distance_HA
_geom_hbond_distance_DA
_geom_hbond_angle_DHA
_geom_hbond_publ_flag
O19 H19A O24 . 0.80(2) 2.00(3) 2.749(3) 155(5) yes
O19 H19B O27 . 0.83(2) 2.03(3) 2.826(7) 161(5) yes
O20 H20A O24 . 0.83(2) 2.00(3) 2.788(3) 160(5) yes
O20 H20B O25 . 0.86(2) 1.96(3) 2.751(4) 153(4) yes
O21 H21A O26 . 0.83(2) 1.96(3) 2.737(3) 155(5) yes
O21 H21B O25 . 0.86(2) 2.10(4) 2.787(3) 136(4) yes
O22 H22A O26 . 0.84(2) 1.93(3) 2.729(3) 158(5) yes
O22 H22B O27 . 0.84(2) 1.90(3) 2.705(6) 160(5) yes
O28 H28A Cl3 1_455 0.92(2) 2.96(2) 3.876(5) 171(6) yes
O28 H28B O9 . 0.90(2) 2.14(2) 3.019(5) 165(8) yes

loop_
_geom_torsion_atom_site_label_1
_geom_torsion_atom_site_label_2
_geom_torsion_atom_site_label_3
_geom_torsion_atom_site_label_4
_geom_torsion_site_symmetry_1
_geom_torsion_site_symmetry_2
_geom_torsion_site_symmetry_3
_geom_torsion_site_symmetry_4
_geom_torsion
_geom_torsion_publ_flag
O5 Mn3 O3 C7 . . . . -178.3(3) ?
N1 Mn3 O3 C7 . . . . 9.9(3) ?
O23 Mn3 O3 C7 . . . . -86.2(3) ?
O20 Mn3 O3 C7 . . . . 94.3(3) ?
Na1 Mn3 O3 C7 . . . . 68.9(3) ?
O5 Mn3 O4 N2 . . . . -3.66(17) ?
N1 Mn3 O4 N2 . . . . 168.64(17) ?
O23 Mn3 O4 N2 . . . . -95.38(18) ?
O20 Mn3 O4 N2 . . . . 84.15(17) ?
Na1 Mn3 O4 N2 . . . . 110.51(18) ?
O5 Mn3 O4 Mn1 . . . . 160.73(13) ?
N1 Mn3 O4 Mn1 . . . . -26.98(12) ?
O23 Mn3 O4 Mn1 . . . . 69.01(13) ?
O20 Mn3 O4 Mn1 . . . . -111.47(12) ?
Na1 Mn3 O4 Mn1 . . . . -85.10(11) ?
O5 Mn3 O4 Na1 . . . . -114.17(9) ?
N1 Mn3 O4 Na1 . . . . 58.13(8) ?
O23 Mn3 O4 Na1 . . . . 154.11(9) ?
O20 Mn3 O4 Na1 . . . . -26.36(7) ?
O8 Mn4 O6 C14 . . . . 165.9(2) ?
N2 Mn4 O6 C14 . . . . -4.7(3) ?
O16 Mn4 O6 C14 . . . . -100.5(3) ?
O21 Mn4 O6 C14 . . . . 77.4(3) ?
Na1 Mn4 O6 C14 . . . . 52.3(3) ?
O11 Mn5 O9 C21 . . . . -168.8(2) ?
N3 Mn5 O9 C21 . . . . 18.2(2) ?
O18 Mn5 O9 C21 . . . . -77.8(2) ?
O22 Mn5 O9 C21 . . . . 100.5(2) ?
Na1 Mn5 O9 C21 . . . . 77.5(2) ?
O11 Mn5 O10 N4 . . . . 1.38(15) ?
N3 Mn5 O10 N4 . . . . 175.94(16) ?
O18 Mn5 O10 N4 . . . . -88.27(16) ?
O22 Mn5 O10 N4 . . . . 93.39(15) ?
Na1 Mn5 O10 N4 . . . . 119.51(17) ?
O11 Mn5 O10 Mn1 . . . . 150.42(11) ?
N3 Mn5 O10 Mn1 . . . . -35.02(10) ?
O18 Mn5 O10 Mn1 . . . . 60.77(11) ?
O22 Mn5 O10 Mn1 . . . . -117.57(10) ?
Na1 Mn5 O10 Mn1 . . . . -91.45(10) ?
O11 Mn5 O10 Na1 . . . . -118.13(9) ?
N3 Mn5 O10 Na1 . . . . 56.43(8) ?
O18 Mn5 O10 Na1 . . . . 152.22(8) ?
O22 Mn5 O10 Na1 . . . . -26.12(7) ?
O2 Mn2 O12 C28 . . . . 175.4(2) ?
N4 Mn2 O12 C28 . . . . 5.4(2) ?
O14 Mn2 O12 C28 . . . . -89.4(2) ?
O19 Mn2 O12 C28 . . . . 88.0(2) ?
Na1 Mn2 O12 C28 . . . . 63.5(3) ?
Mn2 O1 N1 C1 . . . . -1.0(2) ?
Mn1 O1 N1 C1 . . . . -150.50(16) ?
Na1 O1 N1 C1 . . . . 116.06(17) ?
Mn2 O1 N1 Mn3 . . . . -168.51(10) ?
Mn1 O1 N1 Mn3 . . . . 42.0(2) ?
Na1 O1 N1 Mn3 . . . . -51.46(16) ?
Mn3 O4 N2 C8 . . . . 1.8(3) ?
Mn1 O4 N2 C8 . . . . -163.82(18) ?
Na1 O4 N2 C8 . . . . 110.2(2) ?
Mn3 O4 N2 Mn4 . . . . -164.55(11) ?
Mn1 O4 N2 Mn4 . . . . 29.8(2) ?
Na1 O4 N2 Mn4 . . . . -56.15(16) ?
Mn4 O7 N3 C15 . . . . 1.8(2) ?
Mn1 O7 N3 C15 . . . . -146.06(16) ?
Na1 O7 N3 C15 . . . . 119.13(17) ?
Mn4 O7 N3 Mn5 . . . . -168.60(9) ?
Mn1 O7 N3 Mn5 . . . . 43.51(18) ?
Na1 O7 N3 Mn5 . . . . -51.30(16) ?
Mn5 O10 N4 C22 . . . . -1.5(2) ?
Mn1 O10 N4 C22 . . . . -150.44(16) ?
Na1 O10 N4 C22 . . . . 113.35(18) ?
Mn5 O10 N4 Mn2 . . . . -164.47(9) ?
Mn1 O10 N4 Mn2 . . . . 46.61(19) ?
Na1 O10 N4 Mn2 . . . . -49.60(16) ?
Mn2 O2 C1 N1 . . . . -3.8(3) ?
Mn2 O2 C1 C2 . . . . 178.39(17) ?
O1 N1 C1 O2 . . . . 3.2(3) ?
Mn3 N1 C1 O2 . . . . 168.57(18) ?
O1 N1 C1 C2 . . . . -179.0(2) ?
Mn3 N1 C1 C2 . . . . -13.6(3) ?
O2 C1 C2 C7 . . . . -174.0(2) ?
N1 C1 C2 C7 . . . . 8.2(4) ?
O2 C1 C2 C3 . . . . 7.2(3) ?
N1 C1 C2 C3 . . . . -170.6(2) ?
C7 C2 C3 C4 . . . . -1.8(4) ?
C1 C2 C3 C4 . . . . 176.9(3) ?
C2 C3 C4 C5 . . . . -0.3(5) ?
C3 C4 C5 C6 . . . . 1.7(5) ?
C4 C5 C6 C7 . . . . -0.9(5) ?
Mn3 O3 C7 C2 . . . . -16.7(5) ?
Mn3 O3 C7 C6 . . . . 166.4(2) ?
C3 C2 C7 O3 . . . . -174.3(3) ?
C1 C2 C7 O3 . . . . 7.0(4) ?
C3 C2 C7 C6 . . . . 2.6(4) ?
C1 C2 C7 C6 . . . . -176.1(3) ?
C5 C6 C7 O3 . . . . 175.9(3) ?
C5 C6 C7 C2 . . . . -1.2(5) ?
Mn3 O5 C8 N2 . . . . -5.5(3) ?
Mn3 O5 C8 C9 . . . . 175.6(2) ?
O4 N2 C8 O5 . . . . 2.5(4) ?
Mn4 N2 C8 O5 . . . . 166.5(2) ?
O4 N2 C8 C9 . . . . -178.6(2) ?
Mn4 N2 C8 C9 . . . . -14.7(4) ?
O5 C8 C9 C10 . . . . 6.6(4) ?
N2 C8 C9 C10 . . . . -172.2(3) ?
O5 C8 C9 C14 . . . . -174.9(3) ?
N2 C8 C9 C14 . . . . 6.3(4) ?
C14 C9 C10 C11 . . . . -0.6(6) ?
C8 C9 C10 C11 . . . . 178.0(4) ?
C9 C10 C11 C12 . . . . 0.7(7) ?
C10 C11 C12 C13 . . . . 0.1(8) ?
C11 C12 C13 C14 . . . . -1.0(7) ?
Mn4 O6 C14 C9 . . . . -0.4(4) ?
Mn4 O6 C14 C13 . . . . 179.6(2) ?
C10 C9 C14 O6 . . . . 179.8(3) ?
C8 C9 C14 O6 . . . . 1.3(5) ?
C10 C9 C14 C13 . . . . -0.3(4) ?
C8 C9 C14 C13 . . . . -178.7(3) ?
C12 C13 C14 O6 . . . . -179.0(3) ?
C12 C13 C14 C9 . . . . 1.0(5) ?
Mn4 O8 C15 N3 . . . . -3.9(3) ?
Mn4 O8 C15 C16 . . . . 177.92(17) ?
O7 N3 C15 O8 . . . . 1.4(3) ?
Mn5 N3 C15 O8 . . . . 170.19(17) ?
O7 N3 C15 C16 . . . . 179.62(19) ?
Mn5 N3 C15 C16 . . . . -11.6(3) ?
O8 C15 C16 C17 . . . . 12.6(3) ?
N3 C15 C16 C17 . . . . -165.6(2) ?
O8 C15 C16 C21 . . . . -168.0(2) ?
N3 C15 C16 C21 . . . . 13.8(4) ?
C21 C16 C17 C18 . . . . -0.5(4) ?
C15 C16 C17 C18 . . . . 178.8(3) ?
C16 C17 C18 C19 . . . . 2.6(5) ?
C17 C18 C19 C20 . . . . -2.5(6) ?
C18 C19 C20 C21 . . . . 0.3(5) ?
Mn5 O9 C21 C20 . . . . 162.5(2) ?
Mn5 O9 C21 C16 . . . . -20.8(4) ?
C19 C20 C21 O9 . . . . 178.7(3) ?
C19 C20 C21 C16 . . . . 1.8(4) ?
C17 C16 C21 O9 . . . . -178.4(3) ?
C15 C16 C21 O9 . . . . 2.3(4) ?
C17 C16 C21 C20 . . . . -1.7(4) ?
C15 C16 C21 C20 . . . . 179.0(2) ?
Mn5 O11 C22 N4 . . . . 0.5(3) ?
Mn5 O11 C22 C23 . . . . -177.99(18) ?
O10 N4 C22 O11 . . . . 0.7(3) ?
Mn2 N4 C22 O11 . . . . 159.98(19) ?
O10 N4 C22 C23 . . . . 179.1(2) ?
Mn2 N4 C22 C23 . . . . -21.6(3) ?
O11 C22 C23 C24 . . . . 14.8(4) ?
N4 C22 C23 C24 . . . . -163.7(2) ?
O11 C22 C23 C28 . . . . -166.7(2) ?
N4 C22 C23 C28 . . . . 14.8(4) ?
C28 C23 C24 C25 . . . . 1.4(4) ?
C22 C23 C24 C25 . . . . 179.9(3) ?
C23 C24 C25 C26 . . . . 0.0(4) ?
C24 C25 C26 C27 . . . . -0.6(5) ?
C25 C26 C27 C28 . . . . -0.2(5) ?
Mn2 O12 C28 C27 . . . . 170.5(2) ?
Mn2 O12 C28 C23 . . . . -11.2(4) ?
C26 C27 C28 O12 . . . . -180.0(3) ?
C26 C27 C28 C23 . . . . 1.6(4) ?
C24 C23 C28 O12 . . . . 179.5(2) ?
C22 C23 C28 O12 . . . . 1.1(4) ?
C24 C23 C28 C27 . . . . -2.1(4) ?
C22 C23 C28 C27 . . . . 179.4(2) ?
Mn2 O14 C29 O13 . . . . -8.8(4) ?
Mn2 O14 C29 C30 . . . . 170.39(17) ?
Mn1 O13 C29 O14 . . . . -11.7(5) ?
Mn1 O13 C29 C30 . . . . 169.1(2) ?
O14 C29 C30 C35 . . . . -3.0(4) ?
O13 C29 C30 C35 . . . . 176.3(3) ?
O14 C29 C30 C31 . . . . 179.3(3) ?
O13 C29 C30 C31 . . . . -1.4(4) ?
C35 C30 C31 C32 . . . . -0.7(4) ?
C29 C30 C31 C32 . . . . 177.1(3) ?
C30 C31 C32 C33 . . . . 1.1(5) ?
C30 C31 C32 Cl1 . . . . -177.4(2) ?
C31 C32 C33 C34 . . . . -1.0(5) ?
Cl1 C32 C33 C34 . . . . 177.5(3) ?
C32 C33 C34 C35 . . . . 0.4(5) ?
C31 C30 C35 C34 . . . . 0.1(4) ?
C29 C30 C35 C34 . . . . -177.6(3) ?
C33 C34 C35 C30 . . . . 0.0(4) ?
Mn4 O16 C36 O15 . . . . -4.6(4) ?
Mn4 O16 C36 C37 . . . . 175.17(17) ?
Mn1 O15 C36 O16 . . . . 50.2(4) ?
Mn1 O15 C36 C37 . . . . -129.6(2) ?
O16 C36 C37 C38 . . . . -161.2(3) ?
O15 C36 C37 C38 . . . . 18.6(4) ?
O16 C36 C37 C42 . . . . 19.1(4) ?
O15 C36 C37 C42 . . . . -161.2(2) ?
C42 C37 C38 C39 . . . . 0.4(4) ?
C36 C37 C38 C39 . . . . -179.4(3) ?
C37 C38 C39 C40 . . . . 0.9(5) ?
C37 C38 C39 Cl2 . . . . -176.9(2) ?
C38 C39 C40 C41 . . . . -1.5(5) ?
Cl2 C39 C40 C41 . . . . 176.2(2) ?
C39 C40 C41 C42 . . . . 0.9(4) ?
C40 C41 C42 C37 . . . . 0.3(4) ?
C38 C37 C42 C41 . . . . -0.9(4) ?
C36 C37 C42 C41 . . . . 178.8(2) ?
Mn1 O17 C43 O18 . . . . 42.8(5) ?
Mn1 O17 C43 C44 . . . . -137.4(3) ?
Mn5 O18 C43 O17 . . . . -16.1(4) ?
Mn5 O18 C43 C44 . . . . 164.12(18) ?
O17 C43 C44 C45 . . . . 18.1(4) ?
O18 C43 C44 C45 . . . . -162.1(3) ?
O17 C43 C44 C49 . . . . -163.8(3) ?
O18 C43 C44 C49 . . . . 16.0(4) ?
C49 C44 C45 C46 . . . . 0.2(4) ?
C43 C44 C45 C46 . . . . 178.3(3) ?
C44 C45 C46 C47 . . . . 1.7(5) ?
C44 C45 C46 Cl3 . . . . -178.6(2) ?
C45 C46 C47 C48 . . . . -1.8(5) ?
Cl3 C46 C47 C48 . . . . 178.5(3) ?
C46 C47 C48 C49 . . . . 0.0(5) ?
C47 C48 C49 C44 . . . . 1.9(5) ?
C45 C44 C49 C48 . . . . -2.0(4) ?
C43 C44 C49 C48 . . . . 180.0(3) ?
Mn3 O23 C50 N5 . . . . -176.9(2) ?
C51 N5 C50 O23 . . . . 0.6(5) ?
C52 N5 C50 O23 . . . . 175.9(4) ?
C54 N6 C53 O24 . . . . -1.9(5) ?
C55 N6 C53 O24 . . . . -177.9(3) ?
C57 N7 C56 O25 . . . . -5.2(9) ?
C58 N7 C56 O25 . . . . -177.5(6) ?
C60 N8 C59 O26 . . . . 0.1(6) ?
C61 N8 C59 O26 . . . . 177.3(4) ?
O27 C62 N9 C63 . . . . 0.6(8) ?
O27 C62 N9 C64 . . . . -176.8(9) ?
O27B C62B N9B C64B . . . . -174(3) ?
O27B C62B N9B C63B . . . . 5(3) ?

_cod_database_fobs_code 2243396
